data_4130153
loop_
_publ_author_name
'Kurogi, Takashi'
'Carroll, Patrick J.'
'Mindiola, Daniel J.'

_publ_section_title
;
 A Terminally Bound Niobium Methylidyne.
;
_journal_issue 13
_journal_name_full 'Journal of the American Chemical Society'
_journal_page_first 4306
_journal_page_last 4309
_journal_paper_doi 10.1021/jacs.6b00830
_journal_volume 138
_journal_year 2016
_chemical_formula_moiety 'C40 H63 N Nb O P2, C5 H12'
_chemical_formula_sum 'C45 H75 N Nb O P2'
_chemical_formula_weight 800.91
_space_group_crystal_system triclinic
_space_group_IT_number 2
_space_group_name_Hall '-P 1'
_space_group_name_H-M_alt 'P -1'
_atom_sites_solution_hydrogens geom
_audit_creation_date 2015-11-02
_audit_creation_method
;
Olex2 1.2-dev
(compiled 2015.10.28 svn.r3245 for OlexSys, GUI svn.r5128)
;
_cell_angle_alpha 112.094(5)
_cell_angle_beta 104.837(5)
_cell_angle_gamma 90.285(5)
_cell_formula_units_Z 2
_cell_length_a 12.3046(12)
_cell_length_b 12.9264(13)
_cell_length_c 15.7965(15)
_cell_measurement_reflns_used 9810
_cell_measurement_temperature 100
_cell_measurement_theta_max 27.52
_cell_measurement_theta_min 2.60
_cell_volume 2235.9(4)
_computing_data_collection 'Bruker APEX2 v2014.11-0'
_computing_data_reduction 'Bruker SAINT v8.34A'
_computing_publication_material 'Olex2 (Dolomanov et al., 2009)'
_computing_structure_refinement 'XL (Sheldrick, 2008)'
_computing_structure_solution 'ShelXS-1997 (Sheldrick, 2008)'
_diffrn_ambient_temperature 100
_diffrn_measured_fraction_theta_full 0.995
_diffrn_measured_fraction_theta_max 0.989
_diffrn_measurement_device 'CCD Area Detector'
_diffrn_measurement_device_type 'Bruker APEXII'
_diffrn_measurement_method '\w and \f scans'
_diffrn_radiation_monochromator graphite
_diffrn_radiation_type MoK\a
_diffrn_radiation_wavelength 0.71073
_diffrn_reflns_av_R_equivalents 0.0652
_diffrn_reflns_av_unetI/netI 0.0664
_diffrn_reflns_Laue_measured_fraction_full 0.995
_diffrn_reflns_Laue_measured_fraction_max 0.989
_diffrn_reflns_limit_h_max 16
_diffrn_reflns_limit_h_min -15
_diffrn_reflns_limit_k_max 15
_diffrn_reflns_limit_k_min -16
_diffrn_reflns_limit_l_max 20
_diffrn_reflns_limit_l_min -20
_diffrn_reflns_number 56350
_diffrn_reflns_point_group_measured_fraction_full 0.995
_diffrn_reflns_point_group_measured_fraction_max 0.989
_diffrn_reflns_theta_full 25.242
_diffrn_reflns_theta_max 27.587
_diffrn_reflns_theta_min 1.449
_diffrn_source 'sealed tube'
_exptl_absorpt_coefficient_mu 0.373
_exptl_absorpt_correction_T_max 0.7456
_exptl_absorpt_correction_T_min 0.5716
_exptl_absorpt_correction_type multi-scan
_exptl_absorpt_process_details 'SADABS v2014/4'
_exptl_crystal_colour orange
_exptl_crystal_colour_primary orange
_exptl_crystal_density_diffrn 1.190
_exptl_crystal_description prism
_exptl_crystal_F_000 862
_exptl_crystal_size_max 0.18
_exptl_crystal_size_mid 0.08
_exptl_crystal_size_min 0.05
_refine_diff_density_max 1.173
_refine_diff_density_min -0.934
_refine_diff_density_rms 0.085
_refine_ls_extinction_method none
_refine_ls_goodness_of_fit_ref 1.023
_refine_ls_hydrogen_treatment constr
_refine_ls_matrix_type full
_refine_ls_number_parameters 469
_refine_ls_number_reflns 10243
_refine_ls_number_restraints 0
_refine_ls_restrained_S_all 1.023
_refine_ls_R_factor_all 0.0710
_refine_ls_R_factor_gt 0.0436
_refine_ls_shift/su_max 0.000
_refine_ls_shift/su_mean 0.000
_refine_ls_structure_factor_coef Fsqd
_refine_ls_weighting_details 'w=1/[\s^2^(Fo^2^)+(0.0594P)^2^+0.2441P] where P=(Fo^2^+2Fc^2^)/3'
_refine_ls_weighting_scheme calc
_refine_ls_wR_factor_gt 0.0976
_refine_ls_wR_factor_ref 0.1091
_reflns_number_gt 7650
_reflns_number_total 10243
_reflns_threshold_expression 'I > 2\s(I)'
_cod_data_source_file ja6b00830_si_003.cif
_cod_data_source_block UP9177
_cod_database_code 4130153

loop_
_space_group_symop_operation_xyz
'x, y, z'
'-x, -y, -z'

loop_
_atom_site_label
_atom_site_type_symbol
_atom_site_fract_x
_atom_site_fract_y
_atom_site_fract_z
_atom_site_U_iso_or_equiv
_atom_site_adp_type
_atom_site_occupancy
_atom_site_site_symmetry_order
_atom_site_calc_flag
_atom_site_refinement_flags_posn
Nb1 Nb 0.28375(2) 0.19422(2) 0.26476(2) 0.01750(8) Uani 1 1 d .
P1 P 0.23561(5) 0.30019(5) 0.42631(4) 0.01835(14) Uani 1 1 d .
P2 P 0.22945(5) -0.02635(5) 0.13426(4) 0.01751(14) Uani 1 1 d .
O1 O 0.40024(13) 0.18293(13) 0.19868(11) 0.0201(4) Uani 1 1 d .
N1 N 0.30045(16) 0.08508(16) 0.33889(14) 0.0195(4) Uani 1 1 d .
C1 C 0.2564(2) 0.0880(2) 0.41417(16) 0.0190(5) Uani 1 1 d .
C2 C 0.2423(2) -0.0049(2) 0.43676(17) 0.0215(5) Uani 1 1 d .
H2 H 0.2679 -0.0737 0.4033 0.029 Uiso 1 1 calc R
C3 C 0.1916(2) 0.0017(2) 0.50711(17) 0.0230(5) Uani 1 1 d .
H3 H 0.1822 -0.0633 0.5201 0.031 Uiso 1 1 calc R
C4 C 0.1540(2) 0.1002(2) 0.55925(17) 0.0236(6) Uani 1 1 d .
C5 C 0.1682(2) 0.1929(2) 0.53710(17) 0.0234(6) Uani 1 1 d .
H5 H 0.1437 0.2617 0.5718 0.031 Uiso 1 1 calc R
C6 C 0.2172(2) 0.1878(2) 0.46540(17) 0.0208(5) Uani 1 1 d .
C7 C 0.1007(2) 0.1057(2) 0.63702(19) 0.0309(6) Uani 1 1 d .
H7a H 0.0571 0.0334 0.6191 0.046 Uiso 1 1 calc GR
H7b H 0.0503 0.1650 0.6457 0.046 Uiso 1 1 calc GR
H7c H 0.1602 0.1224 0.6966 0.046 Uiso 1 1 calc GR
C8 C 0.1097(2) 0.3759(2) 0.43912(17) 0.0236(6) Uani 1 1 d .
H8 H 0.1100 0.4019 0.5073 0.031 Uiso 1 1 calc R
C9 C -0.0002(2) 0.2991(2) 0.37971(19) 0.0310(6) Uani 1 1 d .
H9a H -0.0647 0.3402 0.3927 0.046 Uiso 1 1 calc GR
H9b H -0.0015 0.2333 0.3963 0.046 Uiso 1 1 calc GR
H9c H -0.0049 0.2745 0.3120 0.046 Uiso 1 1 calc GR
C10 C 0.1143(2) 0.4804(2) 0.41625(19) 0.0284(6) Uani 1 1 d .
H10a H 0.1118 0.4578 0.3491 0.043 Uiso 1 1 calc GR
H10b H 0.1847 0.5291 0.4563 0.043 Uiso 1 1 calc GR
H10c H 0.0495 0.5213 0.4286 0.043 Uiso 1 1 calc GR
C11 C 0.3551(2) 0.3974(2) 0.52233(17) 0.0206(5) Uani 1 1 d .
H11 H 0.3717 0.4591 0.5023 0.027 Uiso 1 1 calc R
C12 C 0.4605(2) 0.3354(2) 0.53033(18) 0.0264(6) Uani 1 1 d .
H12a H 0.5259 0.3887 0.5754 0.040 Uiso 1 1 calc GR
H12b H 0.4746 0.3015 0.4678 0.040 Uiso 1 1 calc GR
H12c H 0.4487 0.2765 0.5529 0.040 Uiso 1 1 calc GR
C13 C 0.3321(2) 0.4524(2) 0.61915(17) 0.0258(6) Uani 1 1 d .
H13a H 0.3103 0.3940 0.6391 0.039 Uiso 1 1 calc GR
H13b H 0.2706 0.4996 0.6145 0.039 Uiso 1 1 calc GR
H13c H 0.4006 0.4988 0.6660 0.039 Uiso 1 1 calc GR
C14 C 0.3612(2) -0.0096(2) 0.30547(16) 0.0189(5) Uani 1 1 d .
C15 C 0.4536(2) -0.0302(2) 0.36730(17) 0.0220(5) Uani 1 1 d .
H15 H 0.4785 0.0204 0.4321 0.029 Uiso 1 1 calc R
C16 C 0.5092(2) -0.1238(2) 0.33495(18) 0.0231(5) Uani 1 1 d .
H16 H 0.5717 -0.1366 0.3781 0.031 Uiso 1 1 calc R
C17 C 0.4753(2) -0.1997(2) 0.24013(18) 0.0219(5) Uani 1 1 d .
C18 C 0.3867(2) -0.1754(2) 0.17813(17) 0.0201(5) Uani 1 1 d .
H18 H 0.3639 -0.2246 0.1129 0.027 Uiso 1 1 calc R
C19 C 0.33034(19) -0.0807(2) 0.20929(16) 0.0183(5) Uani 1 1 d .
C20 C 0.5339(2) -0.3037(2) 0.2076(2) 0.0300(6) Uani 1 1 d .
H20a H 0.5077 -0.3410 0.1381 0.045 Uiso 1 1 calc GR
H20b H 0.5162 -0.3550 0.2359 0.045 Uiso 1 1 calc GR
H20c H 0.6158 -0.2827 0.2275 0.045 Uiso 1 1 calc GR
C21 C 0.0881(2) -0.1021(2) 0.10816(17) 0.0225(5) Uani 1 1 d .
H21 H 0.0333 -0.0757 0.0639 0.030 Uiso 1 1 calc R
C22 C 0.0811(2) -0.2296(2) 0.0584(2) 0.0307(6) Uani 1 1 d .
H22a H 0.1359 -0.2585 0.0986 0.046 Uiso 1 1 calc GR
H22b H 0.0983 -0.2487 -0.0026 0.046 Uiso 1 1 calc GR
H22c H 0.0046 -0.2633 0.0473 0.046 Uiso 1 1 calc GR
C23 C 0.0496(2) -0.0699(2) 0.19833(18) 0.0267(6) Uani 1 1 d .
H23a H -0.0277 -0.1051 0.1822 0.040 Uiso 1 1 calc GR
H23b H 0.0513 0.0120 0.2275 0.040 Uiso 1 1 calc GR
H23c H 0.1003 -0.0958 0.2432 0.040 Uiso 1 1 calc GR
C24 C 0.2619(2) -0.0825(2) 0.01823(16) 0.0200(5) Uani 1 1 d .
H24 H 0.2497 -0.1664 -0.0070 0.027 Uiso 1 1 calc R
C25 C 0.1784(2) -0.0439(2) -0.05096(18) 0.0270(6) Uani 1 1 d .
H25a H 0.1840 0.0384 -0.0247 0.041 Uiso 1 1 calc GR
H25b H 0.1013 -0.0746 -0.0604 0.041 Uiso 1 1 calc GR
H25c H 0.1964 -0.0707 -0.1121 0.041 Uiso 1 1 calc GR
C26 C 0.3835(2) -0.0483(2) 0.02531(17) 0.0220(5) Uani 1 1 d .
H26a H 0.3962 -0.0814 -0.0378 0.033 Uiso 1 1 calc GR
H26b H 0.4354 -0.0753 0.0689 0.033 Uiso 1 1 calc GR
H26c H 0.3972 0.0337 0.0494 0.033 Uiso 1 1 calc GR
C27 C 0.4902(2) 0.23240(19) 0.18807(16) 0.0185(5) Uani 1 1 d .
C28 C 0.4738(2) 0.2848(2) 0.12244(17) 0.0226(5) Uani 1 1 d .
C29 C 0.5705(2) 0.3305(2) 0.11192(18) 0.0251(6) Uani 1 1 d .
H29 H 0.5617 0.3671 0.0689 0.033 Uiso 1 1 calc R
C30 C 0.6782(2) 0.3240(2) 0.16201(18) 0.0246(6) Uani 1 1 d .
H30 H 0.7424 0.3556 0.1535 0.033 Uiso 1 1 calc R
C31 C 0.6911(2) 0.2709(2) 0.22473(17) 0.0235(5) Uani 1 1 d .
H31 H 0.7653 0.2656 0.2588 0.031 Uiso 1 1 calc R
C32 C 0.5988(2) 0.22495(19) 0.23941(16) 0.0207(5) Uani 1 1 d .
C33 C 0.3576(2) 0.2879(2) 0.06221(18) 0.0251(6) Uani 1 1 d .
H33 H 0.3005 0.2595 0.0857 0.033 Uiso 1 1 calc R
C34 C 0.3399(2) 0.2110(2) -0.04270(18) 0.0299(6) Uani 1 1 d .
H34a H 0.3946 0.2373 -0.0677 0.045 Uiso 1 1 calc GR
H34b H 0.2629 0.2126 -0.0793 0.045 Uiso 1 1 calc GR
H34c H 0.3508 0.1340 -0.0481 0.045 Uiso 1 1 calc GR
C35 C 0.3352(3) 0.4074(2) 0.0705(2) 0.0348(7) Uani 1 1 d .
H35a H 0.3497 0.4570 0.1378 0.052 Uiso 1 1 calc GR
H35b H 0.2562 0.4069 0.0369 0.052 Uiso 1 1 calc GR
H35c H 0.3853 0.4346 0.0423 0.052 Uiso 1 1 calc GR
C36 C 0.6163(2) 0.1653(2) 0.30751(17) 0.0238(6) Uani 1 1 d .
H36 H 0.5400 0.1441 0.3114 0.032 Uiso 1 1 calc R
C37 C 0.6701(3) 0.0569(2) 0.27040(19) 0.0338(7) Uani 1 1 d .
H37a H 0.6237 0.0088 0.2065 0.051 Uiso 1 1 calc GR
H37b H 0.6750 0.0174 0.3132 0.051 Uiso 1 1 calc GR
H37c H 0.7463 0.0751 0.2677 0.051 Uiso 1 1 calc GR
C38 C 0.6855(2) 0.2410(2) 0.40783(18) 0.0295(6) Uani 1 1 d .
H38a H 0.7643 0.2540 0.4083 0.044 Uiso 1 1 calc GR
H38b H 0.6827 0.2046 0.4517 0.044 Uiso 1 1 calc GR
H38c H 0.6541 0.3130 0.4279 0.044 Uiso 1 1 calc GR
C39 C 0.1203(2) 0.2221(2) 0.18483(18) 0.0242(6) Uani 1 1 d .
H39a H 0.1062 0.3002 0.2155 0.036 Uiso 1 1 calc GR
H39b H 0.0599 0.1714 0.1837 0.036 Uiso 1 1 calc GR
H39c H 0.1217 0.2071 0.1195 0.036 Uiso 1 1 calc GR
C40 C 0.3497(2) 0.3775(2) 0.31297(18) 0.0242(6) Uani 1 1 d .
H40a H 0.4291 0.3906 0.3506 0.036 Uiso 1 1 calc GR
H40b H 0.3047 0.4253 0.3519 0.036 Uiso 1 1 calc GR
H40c H 0.3440 0.3956 0.2572 0.036 Uiso 1 1 calc GR
C41 C 0.2457(2) 0.6546(2) 0.2849(2) 0.0397(7) Uani 1 1 d .
H41a H 0.2451 0.7281 0.2803 0.060 Uiso 1 1 calc GR
H41b H 0.3156 0.6230 0.2740 0.060 Uiso 1 1 calc GR
H41c H 0.2420 0.6633 0.3484 0.060 Uiso 1 1 calc GR
C42 C 0.1442(2) 0.5760(2) 0.2104(2) 0.0339(7) Uani 1 1 d .
H42a H 0.1476 0.5693 0.1466 0.045 Uiso 1 1 calc R
H42b H 0.1487 0.5004 0.2123 0.045 Uiso 1 1 calc R
C43 C 0.0322(2) 0.6148(2) 0.2244(2) 0.0325(6) Uani 1 1 d .
H43a H 0.0282 0.6904 0.2226 0.043 Uiso 1 1 calc R
H43b H 0.0296 0.6219 0.2885 0.043 Uiso 1 1 calc R
C44 C -0.0713(3) 0.5381(2) 0.1515(2) 0.0388(7) Uani 1 1 d .
H44a H -0.0694 0.5308 0.0872 0.052 Uiso 1 1 calc R
H44b H -0.0683 0.4625 0.1533 0.052 Uiso 1 1 calc R
C45 C -0.1818(3) 0.5806(3) 0.1681(2) 0.0440(8) Uani 1 1 d .
H45a H -0.1860 0.5845 0.2304 0.066 Uiso 1 1 calc GR
H45b H -0.2453 0.5291 0.1182 0.066 Uiso 1 1 calc GR
H45c H -0.1853 0.6556 0.1665 0.066 Uiso 1 1 calc GR

loop_
_atom_site_aniso_label
_atom_site_aniso_U_11
_atom_site_aniso_U_22
_atom_site_aniso_U_33
_atom_site_aniso_U_23
_atom_site_aniso_U_13
_atom_site_aniso_U_12
Nb1 0.02170(13) 0.01878(13) 0.01303(11) 0.00575(9) 0.00720(9) 0.00326(9)
P1 0.0208(3) 0.0189(3) 0.0149(3) 0.0047(2) 0.0070(3) 0.0018(3)
P2 0.0207(3) 0.0182(3) 0.0141(3) 0.0057(2) 0.0064(3) 0.0027(3)
O1 0.0226(9) 0.0187(9) 0.0191(8) 0.0060(7) 0.0083(7) 0.0017(7)
N1 0.0234(11) 0.0196(11) 0.0175(10) 0.0077(8) 0.0085(9) 0.0033(9)
C1 0.0213(12) 0.0221(13) 0.0127(11) 0.0050(10) 0.0056(10) 0.0002(10)
C2 0.0270(13) 0.0193(13) 0.0164(12) 0.0045(10) 0.0069(11) 0.0019(10)
C3 0.0277(14) 0.0237(13) 0.0178(12) 0.0091(10) 0.0049(11) -0.0019(11)
C4 0.0236(13) 0.0304(14) 0.0187(12) 0.0100(11) 0.0083(11) 0.0006(11)
C5 0.0266(14) 0.0233(13) 0.0175(12) 0.0028(10) 0.0097(11) 0.0017(11)
C6 0.0204(12) 0.0226(13) 0.0173(12) 0.0045(10) 0.0068(10) -0.0006(10)
C7 0.0399(16) 0.0359(16) 0.0247(14) 0.0145(12) 0.0178(13) 0.0033(13)
C8 0.0224(13) 0.0291(14) 0.0186(12) 0.0056(11) 0.0102(11) 0.0058(11)
C9 0.0239(14) 0.0401(16) 0.0273(14) 0.0093(12) 0.0102(12) 0.0031(12)
C10 0.0281(14) 0.0294(15) 0.0281(14) 0.0093(12) 0.0115(12) 0.0111(12)
C11 0.0245(13) 0.0177(12) 0.0177(12) 0.0048(10) 0.0058(10) 0.0011(10)
C12 0.0245(14) 0.0254(14) 0.0235(13) 0.0054(11) 0.0035(11) 0.0005(11)
C13 0.0312(14) 0.0258(14) 0.0160(12) 0.0030(10) 0.0072(11) -0.0008(11)
C14 0.0226(13) 0.0197(13) 0.0162(12) 0.0079(10) 0.0069(10) 0.0013(10)
C15 0.0265(13) 0.0243(13) 0.0157(12) 0.0084(10) 0.0060(11) 0.0015(11)
C16 0.0210(13) 0.0299(14) 0.0239(13) 0.0166(11) 0.0059(11) 0.0046(11)
C17 0.0241(13) 0.0239(13) 0.0244(13) 0.0136(11) 0.0118(11) 0.0051(11)
C18 0.0231(13) 0.0198(13) 0.0169(12) 0.0058(10) 0.0070(10) 0.0004(10)
C19 0.0187(12) 0.0203(12) 0.0164(12) 0.0071(10) 0.0060(10) 0.0016(10)
C20 0.0360(16) 0.0303(15) 0.0322(15) 0.0165(12) 0.0169(13) 0.0131(12)
C21 0.0227(13) 0.0245(13) 0.0202(12) 0.0095(11) 0.0048(11) 0.0023(11)
C22 0.0328(15) 0.0268(15) 0.0291(15) 0.0066(12) 0.0098(12) -0.0045(12)
C23 0.0236(14) 0.0307(15) 0.0270(14) 0.0110(12) 0.0095(11) -0.0012(11)
C24 0.0251(13) 0.0193(12) 0.0146(11) 0.0047(10) 0.0066(10) 0.0020(10)
C25 0.0256(14) 0.0380(16) 0.0181(13) 0.0115(12) 0.0063(11) 0.0022(12)
C26 0.0264(13) 0.0239(13) 0.0179(12) 0.0082(10) 0.0099(11) 0.0058(11)
C27 0.0222(13) 0.0151(12) 0.0166(12) 0.0016(9) 0.0100(10) -0.0002(10)
C28 0.0285(14) 0.0192(13) 0.0197(12) 0.0047(10) 0.0105(11) 0.0040(11)
C29 0.0372(16) 0.0195(13) 0.0213(13) 0.0053(10) 0.0168(12) 0.0038(11)
C30 0.0279(14) 0.0207(13) 0.0251(13) 0.0029(11) 0.0167(12) -0.0014(11)
C31 0.0225(13) 0.0237(13) 0.0197(12) 0.0025(10) 0.0074(11) 0.0025(11)
C32 0.0266(13) 0.0174(12) 0.0151(12) 0.0021(10) 0.0077(10) 0.0009(10)
C33 0.0310(14) 0.0273(14) 0.0228(13) 0.0131(11) 0.0117(12) 0.0069(12)
C34 0.0364(16) 0.0317(15) 0.0236(14) 0.0120(12) 0.0103(12) 0.0029(12)
C35 0.0440(17) 0.0310(16) 0.0302(15) 0.0117(12) 0.0119(13) 0.0134(13)
C36 0.0240(13) 0.0271(14) 0.0208(13) 0.0090(11) 0.0077(11) 0.0010(11)
C37 0.0479(18) 0.0292(15) 0.0208(14) 0.0075(12) 0.0071(13) 0.0062(13)
C38 0.0310(15) 0.0358(16) 0.0192(13) 0.0072(12) 0.0084(12) 0.0042(12)
C39 0.0272(14) 0.0227(13) 0.0210(13) 0.0052(11) 0.0087(11) 0.0036(11)
C40 0.0316(14) 0.0221(13) 0.0218(13) 0.0074(11) 0.0140(11) 0.0014(11)
C41 0.0389(17) 0.0365(17) 0.0434(18) 0.0138(14) 0.0139(15) 0.0065(14)
C42 0.0438(17) 0.0277(15) 0.0370(16) 0.0153(13) 0.0184(14) 0.0088(13)
C43 0.0417(17) 0.0252(15) 0.0356(16) 0.0143(12) 0.0155(14) 0.0065(13)
C44 0.0457(18) 0.0322(16) 0.0412(17) 0.0159(14) 0.0140(15) 0.0038(14)
C45 0.0440(18) 0.0436(19) 0.052(2) 0.0273(16) 0.0137(16) 0.0081(15)

loop_
_atom_type_symbol
_atom_type_description
_atom_type_scat_dispersion_real
_atom_type_scat_dispersion_imag
_atom_type_scat_source
C C 0.0033 0.0016 'International Tables Vol C Tables 4.2.6.8 and 6.1.1.4'
H H 0.0000 0.0000 'International Tables Vol C Tables 4.2.6.8 and 6.1.1.4'
N N 0.0061 0.0033 'International Tables Vol C Tables 4.2.6.8 and 6.1.1.4'
Nb Nb -2.0727 0.6215 'International Tables Vol C Tables 4.2.6.8 and 6.1.1.4'
O O 0.0106 0.0060 'International Tables Vol C Tables 4.2.6.8 and 6.1.1.4'
P P 0.1023 0.0942 'International Tables Vol C Tables 4.2.6.8 and 6.1.1.4'

loop_
_geom_angle_atom_site_label_1
_geom_angle_atom_site_label_2
_geom_angle_atom_site_label_3
_geom_angle
P1 Nb1 P2 131.82(2)
O1 Nb1 P1 143.80(5)
O1 Nb1 P2 79.62(5)
O1 Nb1 N1 112.28(7)
O1 Nb1 C39 112.25(8)
O1 Nb1 C40 78.09(8)
N1 Nb1 P1 72.03(5)
N1 Nb1 P2 70.79(5)
N1 Nb1 C39 123.44(9)
N1 Nb1 C40 131.52(8)
C39 Nb1 P1 90.94(7)
C39 Nb1 P2 84.91(7)
C39 Nb1 C40 90.49(9)
C40 Nb1 P1 74.16(6)
C40 Nb1 P2 153.55(6)
C6 P1 Nb1 102.55(8)
C6 P1 C8 104.09(11)
C6 P1 C11 104.04(11)
C8 P1 Nb1 125.01(8)
C8 P1 C11 104.61(11)
C11 P1 Nb1 114.19(8)
C19 P2 Nb1 93.73(8)
C19 P2 C21 106.69(11)
C19 P2 C24 104.78(11)
C21 P2 Nb1 120.08(8)
C24 P2 Nb1 125.16(8)
C24 P2 C21 103.34(11)
C27 O1 Nb1 148.87(15)
C1 N1 Nb1 130.01(15)
C1 N1 C14 114.08(19)
C14 N1 Nb1 115.83(14)
C2 C1 N1 123.9(2)
C2 C1 C6 117.5(2)
C6 C1 N1 118.5(2)
C3 C2 C1 121.0(2)
C2 C3 C4 122.1(2)
C3 C4 C5 117.0(2)
C3 C4 C7 121.1(2)
C5 C4 C7 121.9(2)
C4 C5 C6 121.9(2)
C1 C6 P1 113.16(17)
C5 C6 P1 126.37(19)
C5 C6 C1 120.5(2)
C9 C8 P1 111.86(17)
C9 C8 C10 111.1(2)
C10 C8 P1 111.89(17)
C12 C11 P1 109.24(16)
C13 C11 P1 115.06(17)
C13 C11 C12 110.6(2)
C15 C14 N1 121.0(2)
C15 C14 C19 119.0(2)
C19 C14 N1 120.0(2)
C16 C15 C14 120.5(2)
C15 C16 C17 121.4(2)
C16 C17 C20 120.4(2)
C18 C17 C16 117.7(2)
C18 C17 C20 121.9(2)
C17 C18 C19 121.7(2)
C14 C19 P2 113.58(17)
C14 C19 C18 119.5(2)
C18 C19 P2 126.35(18)
C22 C21 P2 114.28(18)
C22 C21 C23 110.8(2)
C23 C21 P2 110.71(17)
C25 C24 P2 108.56(16)
C26 C24 P2 113.05(17)
C26 C24 C25 110.9(2)
O1 C27 C28 120.1(2)
O1 C27 C32 118.5(2)
C32 C27 C28 121.3(2)
C27 C28 C33 122.1(2)
C29 C28 C27 117.4(2)
C29 C28 C33 120.5(2)
C30 C29 C28 122.1(2)
C29 C30 C31 119.0(2)
C30 C31 C32 121.8(2)
C27 C32 C36 121.2(2)
C31 C32 C27 118.4(2)
C31 C32 C36 120.4(2)
C28 C33 C34 111.5(2)
C28 C33 C35 112.2(2)
C35 C33 C34 109.7(2)
C32 C36 C37 111.3(2)
C32 C36 C38 112.3(2)
C38 C36 C37 110.7(2)
C43 C42 C41 113.4(2)
C42 C43 C44 114.9(2)
C45 C44 C43 113.0(3)

loop_
_geom_bond_atom_site_label_1
_geom_bond_atom_site_label_2
_geom_bond_distance
Nb1 P1 2.6253(7)
Nb1 P2 2.7713(7)
Nb1 O1 1.9542(16)
Nb1 N1 2.1275(19)
Nb1 C39 2.195(2)
Nb1 C40 2.271(2)
P1 C6 1.813(3)
P1 C8 1.850(2)
P1 C11 1.856(2)
P2 C19 1.822(2)
P2 C21 1.862(2)
P2 C24 1.850(2)
O1 C27 1.353(3)
N1 C1 1.416(3)
N1 C14 1.436(3)
C1 C2 1.398(3)
C1 C6 1.403(3)
C2 C3 1.384(3)
C3 C4 1.387(4)
C4 C5 1.391(4)
C4 C7 1.514(3)
C5 C6 1.395(3)
C8 C9 1.527(4)
C8 C10 1.528(4)
C11 C12 1.531(3)
C11 C13 1.526(3)
C14 C15 1.395(3)
C14 C19 1.395(3)
C15 C16 1.384(3)
C16 C17 1.397(3)
C17 C18 1.390(3)
C17 C20 1.507(3)
C18 C19 1.398(3)
C21 C22 1.526(4)
C21 C23 1.526(3)
C24 C25 1.530(3)
C24 C26 1.522(3)
C27 C28 1.413(3)
C27 C32 1.399(3)
C28 C29 1.400(4)
C28 C33 1.512(4)
C29 C30 1.379(4)
C30 C31 1.382(4)
C31 C32 1.389(3)
C32 C36 1.518(3)
C33 C34 1.535(4)
C33 C35 1.532(4)
C36 C37 1.528(4)
C36 C38 1.526(3)
C41 C42 1.521(4)
C42 C43 1.510(4)
C43 C44 1.520(4)
C44 C45 1.516(4)
